data_4516032
loop_
_publ_author_name
'Lan, Ping'
'Herlt, Anthony J.'
'Willis, Anthony C.'
'Taylor, Walter C.'
'Mander, Lewis N.'

_publ_section_title
;
 Structures of New Alkaloids from Rain Forest Trees <i>Galbulimima
 belgraveana</i> and <i>Galbulimima baccata</i> in Papua New Guinea,
 Indonesia, and Northern Australia.
;
_journal_issue 2
_journal_name_full 'ACS omega'
_journal_page_first 1912
_journal_page_last 1921
_journal_paper_doi 10.1021/acsomega.7b02065
_journal_volume 3
_journal_year 2018
_chemical_absolute_configuration syn
_chemical_compound_source local
_chemical_formula_moiety '2(C21 H31 N O3), C4 H8 O2'
_chemical_formula_sum 'C46 H70 N2 O8'
_chemical_formula_weight 779.06
_space_group_IT_number 19
_space_group_name_Hall 'P 2ac 2ab'
_space_group_name_H-M_alt 'P 21 21 21'
_symmetry_cell_setting orthorhombic
_symmetry_space_group_name_Hall 'P 2ac 2ab'
_symmetry_space_group_name_H-M 'P 21 21 21'
_atom_sites_solution_hydrogens difmap
_atom_sites_solution_primary direct
_audit_creation_date 15-10-30
_audit_creation_method CRYSTALS_ver_14.40
_audit_update_record
;
2015-11-02 - Report on C46 H70 N2 O8
             by Anthony C. Willis
             for   Ping Lan and Lew Mander

2015-11-02 - passes checkcif tests with warnings  
;
_cell_angle_alpha 90
_cell_angle_beta 90
_cell_angle_gamma 90
_cell_formula_units_Z 4
_cell_length_a 12.7070(6)
_cell_length_b 18.7410(10)
_cell_length_c 19.0369(8)
_cell_measurement_reflns_used 1723
_cell_measurement_temperature 150
_cell_measurement_theta_max 49
_cell_measurement_theta_min 3
_cell_volume 4533.5(4)
_computing_cell_refinement 'CrysAlisPro (Agilent Technologies, 2015)'
_computing_data_collection
;
CrysAlisPro, Agilent Technologies,
Version 1.171.37.35h (release 09-02-2015 CrysAlis171 .NET)
(compiled Feb 9 2015,16:26:32)
;
_computing_data_reduction 'CrysAlisPro (Agilent Technologies, 2015)'
_computing_molecular_graphics 'PLATON (Spek, 2008)'
_computing_publication_material 'CRYSTALS (Betteridge et al., 2003)'
_computing_structure_refinement 'CRYSTALS (Betteridge et al., 2003)'
_computing_structure_solution 'SIR92 (Altomare et al., 1994)'
_diffrn_ambient_temperature 150
_diffrn_measured_fraction_theta_full 1.000
_diffrn_measured_fraction_theta_max 0.994
_diffrn_measurement_device Area
_diffrn_measurement_device_type 'SuperNova, Dual, Cu at zero, EosS2'
_diffrn_measurement_method \w
_diffrn_radiation_monochromator mirror
_diffrn_radiation_source 'Supernova (Cu) X-ray Source'
_diffrn_radiation_type 'Cu K\a'
_diffrn_radiation_wavelength 1.54184
_diffrn_reflns_av_R_equivalents 0.159
_diffrn_reflns_limit_h_max 14
_diffrn_reflns_limit_h_min -15
_diffrn_reflns_limit_k_max 22
_diffrn_reflns_limit_k_min -22
_diffrn_reflns_limit_l_max 23
_diffrn_reflns_limit_l_min -23
_diffrn_reflns_number 48337
_diffrn_reflns_theta_full 69.248
_diffrn_reflns_theta_max 71.947
_diffrn_reflns_theta_min 3.309
_diffrn_standards_number 0
_exptl_absorpt_coefficient_mu 0.614
_exptl_absorpt_correction_T_max 0.99
_exptl_absorpt_correction_T_min 0.64
_exptl_absorpt_correction_type multi-scan
_exptl_absorpt_process_details
;
CrysAlisPro, Agilent Technologies,
Version 1.171.37.35h (release 09-02-2015 CrysAlis171 .NET)
(compiled Feb 9 2015,16:26:32)
Empirical absorption correction using spherical harmonics,
 implemented in SCALE3 ABSPACK scaling algorithm.
;
_exptl_crystal_colour colourless
_exptl_crystal_density_diffrn 1.141
_exptl_crystal_density_method 'not measured'
_exptl_crystal_description needle
_exptl_crystal_F_000 1696
_exptl_crystal_size_max 0.408
_exptl_crystal_size_mid 0.033
_exptl_crystal_size_min 0.018
_refine_diff_density_max 0.46
_refine_diff_density_min -0.46
_refine_ls_abs_structure_details
;
The enantiomer has been assigned by reference to an unchanging chiral
centre in the natural product
;
_refine_ls_extinction_method None
_refine_ls_goodness_of_fit_ref 0.9869
_refine_ls_hydrogen_treatment constr
_refine_ls_matrix_type full
_refine_ls_number_parameters 515
_refine_ls_number_reflns 4900
_refine_ls_number_restraints 42
_refine_ls_R_factor_all 0.0913
_refine_ls_R_factor_gt 0.0670
_refine_ls_shift/su_max 0.0084643
_refine_ls_shift/su_mean 0.0007225
_refine_ls_structure_factor_coef Fsqd
_refine_ls_weighting_details
;
 Method= Modified Sheldrick 
 w=1/[\s^2^(F^2^) + ( 0.09P)^2^ + 1.26P] 
 ,where P=(max(Fo^2^,0) + 2Fc^2^)/3 
;
_refine_ls_weighting_scheme calc
_refine_ls_wR_factor_all 0.1712
_refine_ls_wR_factor_gt 0.1562
_refine_ls_wR_factor_ref 0.1712
_reflns_limit_h_max 15
_reflns_limit_h_min 0
_reflns_limit_k_max 22
_reflns_limit_k_min 0
_reflns_limit_l_max 23
_reflns_limit_l_min 0
_reflns_number_gt 3819
_reflns_number_total 4904
_reflns_threshold_expression I>2.0\s(I)
_oxford_diffrn_Wilson_B_factor 2.75
_oxford_diffrn_Wilson_scale 0.09
_oxford_refine_ls_r_factor_ref 0.0913
_oxford_refine_ls_scale 3.18(5)
_oxford_reflns_number_all 4900
_oxford_reflns_threshold_expression_ref I>-10.0\s(I)
_oxford_structure_analysis_title 'Z:\man1514SN\Tony_man1514SN_data At 16:37 on'
_cod_data_source_file 26.cif
_cod_data_source_block man1514SN
_cod_original_sg_symbol_Hall 'P 2ac 2ab '
_cod_original_sg_symbol_H-M 'P 21 21 21 '
_cod_database_code 4516032

loop_
_symmetry_equiv_pos_as_xyz
x,y,z
x+1/2,-y+1/2,-z
-x,y+1/2,-z+1/2
-x+1/2,-y,z+1/2

loop_
_atom_site_label
_atom_site_type_symbol
_atom_site_fract_x
_atom_site_fract_y
_atom_site_fract_z
_atom_site_U_iso_or_equiv
_atom_site_occupancy
_atom_site_adp_type
_atom_site_refinement_flags_posn
_atom_site_refinement_flags_adp
_atom_site_refinement_flags_occupancy
C1 C 0.2763(4) 0.1297(2) 0.5360(2) 0.0291 1.0000 Uani . . .
C2 C 0.3160(4) 0.1760(2) 0.5831(2) 0.0262 1.0000 Uani . . .
C3 C 0.4296(4) 0.1953(2) 0.5796(2) 0.0269 1.0000 Uani . . .
O4 O 0.4860(3) 0.19717(19) 0.63201(17) 0.0324 1.0000 Uani . . .
O5 O 0.4680(3) 0.2087(2) 0.5145(2) 0.0465 1.0000 Uani . . .
C6 C 0.2535(3) 0.2011(2) 0.6452(2) 0.0248 1.0000 Uani . . .
C7 C 0.2278(3) 0.2815(2) 0.6497(2) 0.0245 1.0000 Uani . . .
O8 O 0.1764(2) 0.30225(16) 0.58475(15) 0.0259 1.0000 Uani . . .
C9 C 0.3218(4) 0.3296(3) 0.6624(3) 0.0316 1.0000 Uani . . .
C10 C 0.1483(4) 0.2805(2) 0.7115(2) 0.0279 1.0000 Uani . . .
C11 C 0.0939(4) 0.3516(3) 0.7268(2) 0.0288 1.0000 Uani . . .
N12 N 0.0381(3) 0.3799(2) 0.6644(2) 0.0315 1.0000 Uani . . .
C13 C -0.0031(4) 0.4529(3) 0.6774(3) 0.0350 1.0000 Uani . . .
C14 C -0.0589(5) 0.4794(3) 0.6125(3) 0.0504 1.0000 Uani . . .
C15 C -0.0748(4) 0.4554(3) 0.7415(3) 0.0404 1.0000 Uani . . .
C16 C -0.0245(5) 0.4218(3) 0.8061(3) 0.0445 1.0000 Uani . . .
C17 C 0.0193(4) 0.3476(3) 0.7902(3) 0.0373 1.0000 Uani . . .
C18 C 0.0783(4) 0.2165(3) 0.6974(2) 0.0302 1.0000 Uani . . .
C19 C 0.1474(4) 0.1632(2) 0.6549(2) 0.0278 1.0000 Uani . . .
C20 C 0.0934(4) 0.1423(2) 0.5853(2) 0.0282 1.0000 Uani . . .
C21 C -0.0064(4) 0.0990(3) 0.5963(3) 0.0350 1.0000 Uani . . .
C22 C -0.0503(4) 0.0721(3) 0.5263(3) 0.0462 1.0000 Uani . . .
C23 C 0.0289(5) 0.0214(3) 0.4914(3) 0.0471 1.0000 Uani . . .
C24 C 0.1395(5) 0.0497(3) 0.4955(3) 0.0388 1.0000 Uani . . .
C25 C 0.1693(4) 0.1036(3) 0.5372(2) 0.0300 1.0000 Uani . . .
C31 C 0.7372(4) 0.1474(3) 0.7165(2) 0.0300 1.0000 Uani . . .
C32 C 0.7423(3) 0.2160(3) 0.6948(2) 0.0273 1.0000 Uani . . .
C33 C 0.7712(3) 0.2329(3) 0.6204(2) 0.0284 1.0000 Uani . . .
O34 O 0.8393(3) 0.2783(2) 0.60723(17) 0.0375 1.0000 Uani . . .
O35 O 0.7212(3) 0.1938(3) 0.57133(19) 0.0498 1.0000 Uani . . .
C36 C 0.7350(3) 0.2777(3) 0.7450(2) 0.0266 1.0000 Uani . . .
C37 C 0.6320(3) 0.3219(2) 0.7409(2) 0.0276 1.0000 Uani . . .
O38 O 0.5431(2) 0.27692(18) 0.75173(15) 0.0289 1.0000 Uani . . .
C39 C 0.6202(4) 0.3637(3) 0.6728(2) 0.0338 1.0000 Uani . . .
C40 C 0.6446(4) 0.3699(2) 0.8064(2) 0.0285 1.0000 Uani . . .
C41 C 0.5484(4) 0.4139(3) 0.8289(2) 0.0313 1.0000 Uani . . .
N42 N 0.4631(3) 0.3694(2) 0.85738(19) 0.0328 1.0000 Uani . . .
C43 C 0.3663(4) 0.4104(3) 0.8673(2) 0.0403 1.0000 Uani . . .
C44 C 0.2785(5) 0.3616(4) 0.8893(3) 0.0544 1.0000 Uani . . .
C45 C 0.3867(4) 0.4687(3) 0.9217(3) 0.0416 1.0000 Uani . . .
C46 C 0.4787(5) 0.5159(3) 0.9008(3) 0.0467 1.0000 Uani . . .
C47 C 0.5761(4) 0.4707(3) 0.8835(3) 0.0381 1.0000 Uani . . .
C48 C 0.6909(4) 0.3196(3) 0.8635(2) 0.0321 1.0000 Uani . . .
C49 C 0.7448(3) 0.2575(2) 0.8238(2) 0.0290 1.0000 Uani . . .
C50 C 0.6952(3) 0.1852(3) 0.8419(2) 0.0287 1.0000 Uani . . .
C51 C 0.7240(4) 0.1616(3) 0.9165(2) 0.0331 1.0000 Uani . . .
C52 C 0.6756(5) 0.0882(3) 0.9319(2) 0.0379 1.0000 Uani . . .
C53 C 0.7195(5) 0.0316(3) 0.8832(3) 0.0461 1.0000 Uani . . .
C54 C 0.7301(4) 0.0588(3) 0.8090(3) 0.0359 1.0000 Uani . . .
C55 C 0.7210(4) 0.1268(3) 0.7894(2) 0.0303 1.0000 Uani . . .
C91 C 0.4371(10) 0.2035(6) 1.0014(6) 0.1158 1.0000 Uani . U .
C92 C 0.3475(11) 0.1678(8) 0.9543(5) 0.1217 1.0000 Uani . U .
O93 O 0.4058(6) 0.1381(5) 0.8971(3) 0.1127 1.0000 Uani . U .
C94 C 0.3561(8) 0.1282(7) 0.8391(5) 0.1009 1.0000 Uani . U .
C95 C 0.4100(8) 0.0873(5) 0.7870(4) 0.0808 1.0000 Uani . U .
O96 O 0.2551(15) 0.1440(15) 0.8411(10) 0.1388 0.60(3) Uani . U P
O97 O 0.307(2) 0.1879(17) 0.8266(11) 0.1146 0.40(3) Uani . U P
H11 H 0.3205 0.1127 0.5005 0.0349 1.0000 Uiso R . .
H61 H 0.2959 0.1912 0.6875 0.0297 1.0000 Uiso R . .
H91 H 0.2989 0.3786 0.6671 0.0466 1.0000 Uiso R . .
H92 H 0.3582 0.3154 0.7047 0.0471 1.0000 Uiso R . .
H93 H 0.3712 0.3261 0.6240 0.0469 1.0000 Uiso R . .
H101 H 0.1893 0.2684 0.7533 0.0345 1.0000 Uiso R . .
H111 H 0.1506 0.3857 0.7379 0.0339 1.0000 Uiso R . .
H131 H 0.0566 0.4835 0.6872 0.0421 1.0000 Uiso R . .
H141 H -0.0804 0.5280 0.6189 0.0759 1.0000 Uiso R . .
H142 H -0.1210 0.4506 0.6037 0.0760 1.0000 Uiso R . .
H143 H -0.0141 0.4764 0.5723 0.0757 1.0000 Uiso R . .
H151 H -0.0918 0.5047 0.7514 0.0490 1.0000 Uiso R . .
H152 H -0.1395 0.4297 0.7306 0.0488 1.0000 Uiso R . .
H161 H -0.0782 0.4194 0.8427 0.0533 1.0000 Uiso R . .
H162 H 0.0321 0.4529 0.8224 0.0532 1.0000 Uiso R . .
H171 H 0.0568 0.3304 0.8311 0.0453 1.0000 Uiso R . .
H172 H -0.0386 0.3149 0.7800 0.0450 1.0000 Uiso R . .
H181 H 0.0579 0.1955 0.7420 0.0363 1.0000 Uiso R . .
H182 H 0.0164 0.2304 0.6703 0.0360 1.0000 Uiso R . .
H191 H 0.1592 0.1211 0.6836 0.0336 1.0000 Uiso R . .
H201 H 0.0735 0.1874 0.5618 0.0340 1.0000 Uiso R . .
H211 H -0.0597 0.1274 0.6207 0.0422 1.0000 Uiso R . .
H212 H 0.0107 0.0569 0.6246 0.0420 1.0000 Uiso R . .
H221 H -0.1178 0.0477 0.5348 0.0549 1.0000 Uiso R . .
H222 H -0.0626 0.1125 0.4961 0.0552 1.0000 Uiso R . .
H231 H 0.0267 -0.0245 0.5144 0.0558 1.0000 Uiso R . .
H232 H 0.0086 0.0144 0.4424 0.0560 1.0000 Uiso R . .
H241 H 0.1918 0.0287 0.4678 0.0470 1.0000 Uiso R . .
H311 H 0.7450 0.1119 0.6831 0.0361 1.0000 Uiso R . .
H361 H 0.7925 0.3109 0.7345 0.0325 1.0000 Uiso R . .
H391 H 0.5571 0.3924 0.6748 0.0507 1.0000 Uiso R . .
H392 H 0.6802 0.3946 0.6667 0.0508 1.0000 Uiso R . .
H393 H 0.6171 0.3319 0.6335 0.0510 1.0000 Uiso R . .
H401 H 0.7004 0.4050 0.7960 0.0335 1.0000 Uiso R . .
H411 H 0.5220 0.4393 0.7880 0.0379 1.0000 Uiso R . .
H431 H 0.3483 0.4328 0.8223 0.0480 1.0000 Uiso R . .
H441 H 0.2140 0.3879 0.8933 0.0818 1.0000 Uiso R . .
H442 H 0.2953 0.3407 0.9337 0.0817 1.0000 Uiso R . .
H443 H 0.2707 0.3246 0.8551 0.0821 1.0000 Uiso R . .
H451 H 0.4027 0.4459 0.9658 0.0502 1.0000 Uiso R . .
H452 H 0.3242 0.4976 0.9275 0.0500 1.0000 Uiso R . .
H461 H 0.4944 0.5480 0.9398 0.0562 1.0000 Uiso R . .
H462 H 0.4592 0.5434 0.8593 0.0561 1.0000 Uiso R . .
H471 H 0.6004 0.4464 0.9263 0.0463 1.0000 Uiso R . .
H472 H 0.6327 0.5011 0.8647 0.0461 1.0000 Uiso R . .
H481 H 0.7407 0.3448 0.8924 0.0393 1.0000 Uiso R . .
H482 H 0.6341 0.3017 0.8927 0.0390 1.0000 Uiso R . .
H491 H 0.8204 0.2557 0.8363 0.0347 1.0000 Uiso R . .
H501 H 0.6188 0.1916 0.8411 0.0340 1.0000 Uiso R . .
H511 H 0.6973 0.1969 0.9491 0.0400 1.0000 Uiso R . .
H512 H 0.8005 0.1594 0.9210 0.0400 1.0000 Uiso R . .
H521 H 0.6880 0.0744 0.9800 0.0451 1.0000 Uiso R . .
H522 H 0.5999 0.0916 0.9246 0.0451 1.0000 Uiso R . .
H531 H 0.7883 0.0175 0.8997 0.0553 1.0000 Uiso R . .
H532 H 0.6727 -0.0092 0.8841 0.0551 1.0000 Uiso R . .
H541 H 0.7435 0.0251 0.7736 0.0430 1.0000 Uiso R . .
H81 H 0.1384 0.3363 0.5938 0.0388 1.0000 Uiso R . .
H351 H 0.7267 0.1996 0.5274 0.0747 1.0000 Uiso R . .
H121 H -0.0131 0.3520 0.6520 0.0377 1.0000 Uiso R . .
H51 H 0.4335 0.2203 0.4759 0.0697 1.0000 Uiso R . .
H421 H 0.4556 0.3290 0.8383 0.0387 1.0000 Uiso R . .
H381 H 0.5304 0.2560 0.7151 0.0431 1.0000 Uiso R . .
H911 H 0.4072 0.2181 1.0457 0.1750 1.0000 Uiso R . .
H912 H 0.4930 0.1693 1.0098 0.1749 1.0000 Uiso R . .
H913 H 0.4645 0.2454 0.9768 0.1750 1.0000 Uiso R . .
H921 H 0.3100 0.1306 0.9797 0.1463 1.0000 Uiso R . .
H922 H 0.2960 0.2027 0.9377 0.1460 1.0000 Uiso R . .
H951 H 0.3597 0.0568 0.7626 0.1220 1.0000 Uiso R . .
H952 H 0.4641 0.0585 0.8088 0.1220 1.0000 Uiso R . .
H953 H 0.4424 0.1198 0.7543 0.1222 1.0000 Uiso R . .

loop_
_atom_site_aniso_label
_atom_site_aniso_U_11
_atom_site_aniso_U_22
_atom_site_aniso_U_33
_atom_site_aniso_U_23
_atom_site_aniso_U_13
_atom_site_aniso_U_12
C1 0.029(2) 0.030(2) 0.028(2) -0.0006(17) 0.0031(17) 0.0004(18)
C2 0.028(2) 0.028(2) 0.0220(18) 0.0004(16) -0.0054(16) -0.0005(17)
C3 0.028(2) 0.0229(19) 0.030(2) -0.0028(17) -0.0020(17) -0.0004(16)
O4 0.0260(16) 0.0400(18) 0.0313(15) -0.0024(13) -0.0080(12) -0.0003(13)
O5 0.043(2) 0.057(2) 0.0393(19) 0.0053(17) -0.0006(16) -0.0036(18)
C6 0.025(2) 0.028(2) 0.0218(18) 0.0015(15) -0.0021(15) -0.0024(17)
C7 0.0229(19) 0.029(2) 0.0218(18) -0.0003(15) -0.0020(15) -0.0017(17)
O8 0.0263(14) 0.0285(15) 0.0228(13) 0.0017(11) -0.0015(11) 0.0019(12)
C9 0.024(2) 0.031(2) 0.040(2) -0.0041(18) -0.0036(18) 0.0003(18)
C10 0.028(2) 0.032(2) 0.0243(19) 0.0021(16) 0.0010(16) -0.0005(18)
C11 0.026(2) 0.033(2) 0.027(2) -0.0039(16) -0.0010(16) -0.0009(18)
N12 0.031(2) 0.034(2) 0.0291(18) -0.0075(15) -0.0026(15) 0.0030(16)
C13 0.028(2) 0.033(2) 0.045(3) -0.005(2) 0.002(2) 0.0030(19)
C14 0.056(4) 0.045(3) 0.050(3) -0.003(2) -0.003(3) 0.018(3)
C15 0.034(3) 0.040(3) 0.047(3) -0.013(2) 0.003(2) 0.006(2)
C16 0.042(3) 0.053(3) 0.038(3) -0.017(2) 0.006(2) 0.002(2)
C17 0.040(3) 0.043(3) 0.029(2) -0.0083(19) 0.004(2) 0.002(2)
C18 0.027(2) 0.035(2) 0.029(2) -0.0018(18) 0.0072(17) -0.0026(19)
C19 0.030(2) 0.028(2) 0.0251(19) 0.0012(16) 0.0015(17) 0.0018(18)
C20 0.026(2) 0.029(2) 0.030(2) 0.0015(17) -0.0020(17) -0.0044(18)
C21 0.029(2) 0.036(2) 0.040(2) -0.0040(19) 0.0006(19) -0.010(2)
C22 0.031(3) 0.046(3) 0.062(3) -0.007(3) -0.012(2) -0.013(2)
C23 0.041(3) 0.050(3) 0.051(3) -0.018(2) -0.007(2) -0.017(3)
C24 0.039(3) 0.042(3) 0.035(2) -0.010(2) 0.000(2) -0.005(2)
C25 0.033(2) 0.034(2) 0.0235(19) 0.0034(17) -0.0032(17) -0.0044(19)
C31 0.025(2) 0.039(2) 0.025(2) -0.0002(17) -0.0009(16) 0.0040(19)
C32 0.024(2) 0.036(2) 0.0225(18) 0.0003(17) 0.0010(15) -0.0011(18)
C33 0.020(2) 0.040(2) 0.025(2) -0.0011(17) -0.0013(16) 0.0014(19)
O34 0.0319(18) 0.053(2) 0.0275(15) 0.0034(14) 0.0027(13) -0.0040(17)
O35 0.045(2) 0.071(3) 0.0330(17) -0.0024(18) 0.0000(16) -0.001(2)
C36 0.0224(19) 0.035(2) 0.0221(19) 0.0024(17) 0.0000(15) -0.0047(18)
C37 0.024(2) 0.032(2) 0.0262(19) -0.0002(17) 0.0007(16) -0.0027(18)
O38 0.0280(15) 0.0351(16) 0.0236(14) -0.0047(12) 0.0008(12) -0.0047(13)
C39 0.032(2) 0.039(3) 0.030(2) 0.0045(19) -0.0022(18) -0.001(2)
C40 0.028(2) 0.032(2) 0.0257(19) 0.0024(17) -0.0029(16) -0.0020(18)
C41 0.035(2) 0.033(2) 0.026(2) -0.0006(18) 0.0006(17) -0.0025(19)
N42 0.039(2) 0.033(2) 0.0267(18) -0.0027(15) 0.0027(15) -0.0053(17)
C43 0.038(3) 0.056(3) 0.028(2) -0.005(2) 0.0010(19) 0.003(2)
C44 0.040(3) 0.083(5) 0.040(3) -0.021(3) 0.007(2) -0.012(3)
C45 0.044(3) 0.046(3) 0.035(2) -0.011(2) 0.007(2) 0.003(2)
C46 0.061(4) 0.036(3) 0.042(3) -0.006(2) 0.011(3) -0.002(3)
C47 0.045(3) 0.030(2) 0.040(2) -0.007(2) 0.003(2) -0.012(2)
C48 0.041(3) 0.034(2) 0.0213(18) 0.0017(18) -0.0047(17) -0.001(2)
C49 0.023(2) 0.036(2) 0.028(2) 0.0001(17) -0.0045(16) -0.0067(17)
C50 0.024(2) 0.039(3) 0.0224(18) 0.0013(18) 0.0007(15) -0.0029(18)
C51 0.040(3) 0.034(2) 0.026(2) 0.0051(18) -0.0033(19) -0.008(2)
C52 0.047(3) 0.040(3) 0.026(2) 0.0076(19) -0.0005(19) -0.008(2)
C53 0.063(4) 0.034(3) 0.042(3) 0.006(2) 0.002(3) -0.001(3)
C54 0.038(3) 0.033(2) 0.036(2) -0.0002(19) 0.004(2) -0.002(2)
C55 0.024(2) 0.041(2) 0.025(2) -0.0003(18) -0.0028(16) -0.0046(19)
C91 0.126(9) 0.112(8) 0.109(7) -0.019(7) 0.053(7) 0.022(7)
C92 0.144(9) 0.156(9) 0.066(5) -0.011(6) 0.012(6) 0.068(8)
O93 0.104(5) 0.173(7) 0.062(3) -0.013(4) 0.006(3) 0.066(5)
C94 0.087(6) 0.157(8) 0.059(4) -0.003(5) -0.011(4) 0.057(6)
C95 0.095(6) 0.082(5) 0.065(4) -0.009(4) -0.012(4) 0.018(5)
O96 0.091(9) 0.203(14) 0.123(9) 0.012(10) -0.005(8) 0.033(10)
O97 0.107(12) 0.152(14) 0.085(9) 0.011(10) -0.020(9) 0.068(10)

loop_
_atom_type_symbol
_atom_type_scat_dispersion_real
_atom_type_scat_dispersion_imag
_atom_type_scat_Cromer_Mann_a1
_atom_type_scat_Cromer_Mann_b1
_atom_type_scat_Cromer_Mann_a2
_atom_type_scat_Cromer_Mann_b2
_atom_type_scat_Cromer_Mann_a3
_atom_type_scat_Cromer_Mann_b3
_atom_type_scat_Cromer_Mann_a4
_atom_type_scat_Cromer_Mann_b4
_atom_type_scat_Cromer_Mann_c
_atom_type_scat_source
C 0.0181 0.0091 2.3100 20.8439 1.0200 10.2075 1.5886 0.5687 0.8650 51.6512 0.2156 'International Tables Vol C 4.2.6.8 and 6.1.1.4'
H 0.0000 0.0000 0.4930 10.5109 0.3229 26.1257 0.1402 3.1424 0.0408 57.7998 0.0030 'International Tables Vol C 4.2.6.8 and 6.1.1.4'
N 0.0311 0.0180 12.2126 0.0057 3.1322 9.8933 2.0125 28.9975 1.1663 0.5826 -11.5290 'International Tables Vol C 4.2.6.8 and 6.1.1.4'
O 0.0492 0.0322 3.0485 13.2771 2.2868 5.7011 1.5463 0.3239 0.8670 32.9089 0.2508 'International Tables Vol C 4.2.6.8 and 6.1.1.4'

loop_
_geom_angle_atom_site_label_1
_geom_angle_atom_site_label_2
_geom_angle_atom_site_label_3
_geom_angle
_geom_angle_publ_flag
C2 C1 C25 124.1(4) yes
C2 C1 H11 118.4 no
C25 C1 H11 117.5 no
C1 C2 C3 119.3(4) yes
C1 C2 C6 121.9(4) yes
C3 C2 C6 118.2(4) yes
C2 C3 O4 122.3(4) yes
C2 C3 O5 115.8(4) yes
O4 C3 O5 121.8(4) yes
C3 O5 H51 128.9 no
C2 C6 C7 117.5(3) yes
C2 C6 C19 114.5(4) yes
C7 C6 C19 105.0(3) yes
C2 C6 H61 107.1 no
C7 C6 H61 104.7 no
C19 C6 H61 107.1 no
C6 C7 O8 108.0(3) yes
C6 C7 C9 115.0(4) yes
O8 C7 C9 109.3(3) yes
C6 C7 C10 99.7(3) yes
O8 C7 C10 110.9(3) yes
C9 C7 C10 113.5(4) yes
C7 O8 H81 107.1 no
C7 C9 H91 110.0 no
C7 C9 H92 110.2 no
H91 C9 H92 109.3 no
C7 C9 H93 110.5 no
H91 C9 H93 109.3 no
H92 C9 H93 107.5 no
C7 C10 C11 115.4(4) yes
C7 C10 C18 104.9(3) yes
C11 C10 C18 117.2(4) yes
C7 C10 H101 105.9 no
C11 C10 H101 106.8 no
C18 C10 H101 105.8 no
C10 C11 N12 112.1(4) yes
C10 C11 C17 112.7(4) yes
N12 C11 C17 110.6(4) yes
C10 C11 H111 106.0 no
N12 C11 H111 106.8 no
C17 C11 H111 108.3 no
C11 N12 C13 111.4(4) yes
C11 N12 H121 111.2 no
C13 N12 H121 109.6 no
N12 C13 C14 109.4(4) yes
N12 C13 C15 111.9(4) yes
C14 C13 C15 111.4(4) yes
N12 C13 H131 107.6 no
C14 C13 H131 109.2 no
C15 C13 H131 107.2 no
C13 C14 H141 110.1 no
C13 C14 H142 109.9 no
H141 C14 H142 108.6 no
C13 C14 H143 110.9 no
H141 C14 H143 109.0 no
H142 C14 H143 108.2 no
C13 C15 C16 112.5(4) yes
C13 C15 H151 108.6 no
C16 C15 H151 109.4 no
C13 C15 H152 108.6 no
C16 C15 H152 108.7 no
H151 C15 H152 109.0 no
C15 C16 C17 111.7(4) yes
C15 C16 H161 107.6 no
C17 C16 H161 110.7 no
C15 C16 H162 108.6 no
C17 C16 H162 109.8 no
H161 C16 H162 108.4 no
C11 C17 C16 109.6(4) yes
C11 C17 H171 110.2 no
C16 C17 H171 108.8 no
C11 C17 H172 109.9 no
C16 C17 H172 109.6 no
H171 C17 H172 108.8 no
C10 C18 C19 105.5(4) yes
C10 C18 H181 108.8 no
C19 C18 H181 110.2 no
C10 C18 H182 110.7 no
C19 C18 H182 110.5 no
H181 C18 H182 110.9 no
C6 C19 C18 105.2(3) yes
C6 C19 C20 113.9(3) yes
C18 C19 C20 111.0(4) yes
C6 C19 H191 107.9 no
C18 C19 H191 108.4 no
C20 C19 H191 110.2 no
C19 C20 C21 112.9(4) yes
C19 C20 C25 111.0(4) yes
C21 C20 C25 111.0(4) yes
C19 C20 H201 106.6 no
C21 C20 H201 107.8 no
C25 C20 H201 107.3 no
C20 C21 C22 111.1(4) yes
C20 C21 H211 110.5 no
C22 C21 H211 109.9 no
C20 C21 H212 108.7 no
C22 C21 H212 107.2 no
H211 C21 H212 109.3 no
C21 C22 C23 110.0(5) yes
C21 C22 H221 109.0 no
C23 C22 H221 110.8 no
C21 C22 H222 108.7 no
C23 C22 H222 109.5 no
H221 C22 H222 108.7 no
C22 C23 C24 111.8(4) yes
C22 C23 H231 109.7 no
C24 C23 H231 108.5 no
C22 C23 H232 108.9 no
C24 C23 H232 110.1 no
H231 C23 H232 107.8 no
C23 C24 C25 124.1(5) yes
C23 C24 H241 119.1 no
C25 C24 H241 116.8 no
C20 C25 C1 116.5(4) yes
C20 C25 C24 122.7(5) yes
C1 C25 C24 120.8(5) yes
C32 C31 C55 123.4(4) yes
C32 C31 H311 118.0 no
C55 C31 H311 118.5 no
C31 C32 C33 120.1(4) yes
C31 C32 C36 122.3(4) yes
C33 C32 C36 117.0(4) yes
C32 C33 O34 120.5(4) yes
C32 C33 O35 115.1(4) yes
O34 C33 O35 124.3(4) yes
C33 O35 H351 125.1 no
C32 C36 C37 115.5(3) yes
C32 C36 C49 115.0(4) yes
C37 C36 C49 104.3(3) yes
C32 C36 H361 108.2 no
C37 C36 H361 106.3 no
C49 C36 H361 107.0 no
C36 C37 O38 110.2(4) yes
C36 C37 C39 113.6(4) yes
O38 C37 C39 110.5(4) yes
C36 C37 C40 100.5(3) yes
O38 C37 C40 108.0(3) yes
C39 C37 C40 113.5(4) yes
C37 O38 H381 108.5 no
C37 C39 H391 109.5 no
C37 C39 H392 109.4 no
H391 C39 H392 109.0 no
C37 C39 H393 110.5 no
H391 C39 H393 110.1 no
H392 C39 H393 108.3 no
C37 C40 C41 117.0(4) yes
C37 C40 C48 104.5(4) yes
C41 C40 C48 115.6(4) yes
C37 C40 H401 107.4 no
C41 C40 H401 105.6 no
C48 C40 H401 105.9 no
C40 C41 N42 112.7(4) yes
C40 C41 C47 112.3(4) yes
N42 C41 C47 108.3(4) yes
C40 C41 H411 108.3 no
N42 C41 H411 108.6 no
C47 C41 H411 106.4 no
C41 N42 C43 111.7(4) yes
C41 N42 H421 115.7 no
C43 N42 H421 115.5 no
N42 C43 C44 109.9(5) yes
N42 C43 C45 108.7(4) yes
C44 C43 C45 111.9(4) yes
N42 C43 H431 108.0 no
C44 C43 H431 109.3 no
C45 C43 H431 109.0 no
C43 C44 H441 110.1 no
C43 C44 H442 109.3 no
H441 C44 H442 109.3 no
C43 C44 H443 109.2 no
H441 C44 H443 109.8 no
H442 C44 H443 109.2 no
C43 C45 C46 111.7(4) yes
C43 C45 H451 108.1 no
C46 C45 H451 108.9 no
C43 C45 H452 109.8 no
C46 C45 H452 109.6 no
H451 C45 H452 108.7 no
C45 C46 C47 110.8(4) yes
C45 C46 H461 108.5 no
C47 C46 H461 109.7 no
C45 C46 H462 109.0 no
C47 C46 H462 108.8 no
H461 C46 H462 110.0 no
C46 C47 C41 110.1(4) yes
C46 C47 H471 109.3 no
C41 C47 H471 108.3 no
C46 C47 H472 110.4 no
C41 C47 H472 108.9 no
H471 C47 H472 109.9 no
C40 C48 C49 106.4(3) yes
C40 C48 H481 110.6 no
C49 C48 H481 110.9 no
C40 C48 H482 109.2 no
C49 C48 H482 110.5 no
H481 C48 H482 109.2 no
C48 C49 C36 104.6(4) yes
C48 C49 C50 111.9(4) yes
C36 C49 C50 113.6(4) yes
C48 C49 H491 109.8 no
C36 C49 H491 108.5 no
C50 C49 H491 108.4 no
C49 C50 C51 111.4(4) yes
C49 C50 C55 113.5(4) yes
C51 C50 C55 110.6(4) yes
C49 C50 H501 107.2 no
C51 C50 H501 106.7 no
C55 C50 H501 107.1 no
C50 C51 C52 109.8(4) yes
C50 C51 H511 108.3 no
C52 C51 H511 110.5 no
C50 C51 H512 109.4 no
C52 C51 H512 110.2 no
H511 C51 H512 108.7 no
C51 C52 C53 111.4(4) yes
C51 C52 H521 110.9 no
C53 C52 H521 109.3 no
C51 C52 H522 108.2 no
C53 C52 H522 108.8 no
H521 C52 H522 108.2 no
C52 C53 C54 111.6(4) yes
C52 C53 H531 109.0 no
C54 C53 H531 108.4 no
C52 C53 H532 108.5 no
C54 C53 H532 109.7 no
H531 C53 H532 109.5 no
C53 C54 C55 125.3(5) yes
C53 C54 H541 117.5 no
C55 C54 H541 117.2 no
C50 C55 C31 117.9(4) yes
C50 C55 C54 121.5(4) yes
C31 C55 C54 120.6(4) yes
C92 C91 H911 109.2 no
C92 C91 H912 109.8 no
H911 C91 H912 109.4 no
C92 C91 H913 108.7 no
H911 C91 H913 109.2 no
H912 C91 H913 110.4 no
C91 C92 O93 102.8(10) yes
C91 C92 H921 111.8 no
O93 C92 H921 110.7 no
C91 C92 H922 112.3 no
O93 C92 H922 111.2 no
H921 C92 H922 108.1 no
C92 O93 C94 117.1(9) yes
O93 C94 C95 116.0(8) yes
O93 C94 O96 114.9(12) yes
C95 C94 O96 127.4(14) yes
O93 C94 O97 105.6(15) yes
C95 C94 O97 124.4(13) yes
C94 C95 H951 109.4 no
C94 C95 H952 110.1 no
H951 C95 H952 110.1 no
C94 C95 H953 108.3 no
H951 C95 H953 110.0 no
H952 C95 H953 109.1 no

loop_
_geom_bond_atom_site_label_1
_geom_bond_atom_site_label_2
_geom_bond_distance
_geom_bond_publ_flag
C1 C2 1.346(6) yes
C1 C25 1.446(7) yes
C1 H11 0.933 no
C2 C3 1.489(6) yes
C2 C6 1.499(6) yes
C3 O4 1.230(6) yes
C3 O5 1.355(6) yes
O5 H51 0.882 no
C6 C7 1.544(6) yes
C6 C19 1.535(6) yes
C6 H61 0.987 no
C7 O8 1.451(5) yes
C7 C9 1.517(6) yes
C7 C10 1.551(6) yes
O8 H81 0.819 no
C9 H91 0.967 no
C9 H92 0.965 no
C9 H93 0.965 no
C10 C11 1.529(6) yes
C10 C18 1.519(6) yes
C10 H101 0.977 no
C11 N12 1.481(6) yes
C11 C17 1.536(6) yes
C11 H111 0.986 no
N12 C13 1.484(6) yes
N12 H121 0.868 no
C13 C14 1.509(8) yes
C13 C15 1.524(7) yes
C13 H131 0.969 no
C14 H141 0.959 no
C14 H142 0.971 no
C14 H143 0.956 no
C15 C16 1.522(8) yes
C15 H151 0.968 no
C15 H152 0.976 no
C16 C17 1.529(7) yes
C16 H161 0.976 no
C16 H162 0.976 no
C17 H171 0.969 no
C17 H172 0.976 no
C18 C19 1.557(6) yes
C18 H181 0.971 no
C18 H182 0.976 no
C19 C20 1.541(6) yes
C19 H191 0.972 no
C20 C21 1.521(6) yes
C20 C25 1.515(7) yes
C20 H201 0.988 no
C21 C22 1.529(7) yes
C21 H211 0.979 no
C21 H212 0.981 no
C22 C23 1.535(9) yes
C22 H221 0.985 no
C22 H222 0.964 no
C23 C24 1.505(8) yes
C23 H231 0.966 no
C23 H232 0.976 no
C24 C25 1.338(7) yes
C24 H241 0.936 no
C31 C32 1.352(7) yes
C31 C55 1.455(6) yes
C31 H311 0.926 no
C32 C33 1.497(6) yes
C32 C36 1.503(6) yes
C33 O34 1.239(6) yes
C33 O35 1.347(6) yes
O35 H351 0.846 no
C36 C37 1.551(6) yes
C36 C49 1.553(6) yes
C36 H361 0.980 no
C37 O38 1.425(5) yes
C37 C39 1.522(6) yes
C37 C40 1.546(6) yes
O38 H381 0.816 no
C39 H391 0.967 no
C39 H392 0.964 no
C39 H393 0.956 no
C40 C41 1.536(7) yes
C40 C48 1.553(6) yes
C40 H401 0.987 no
C41 N42 1.471(6) yes
C41 C47 1.530(6) yes
C41 H411 0.972 no
N42 C43 1.462(7) yes
N42 H421 0.846 no
C43 C44 1.502(8) yes
C43 C45 1.527(7) yes
C43 H431 0.981 no
C44 H441 0.960 no
C44 H442 0.956 no
C44 H443 0.955 no
C45 C46 1.518(8) yes
C45 H451 0.963 no
C45 H452 0.968 no
C46 C47 1.536(8) yes
C46 H461 0.977 no
C46 H462 0.975 no
C47 H471 0.983 no
C47 H472 0.984 no
C48 C49 1.547(7) yes
C48 H481 0.964 no
C48 H482 0.971 no
C49 C50 1.535(6) yes
C49 H491 0.989 no
C50 C51 1.531(6) yes
C50 C55 1.519(6) yes
C50 H501 0.978 no
C51 C52 1.534(7) yes
C51 H511 0.969 no
C51 H512 0.977 no
C52 C53 1.515(8) yes
C52 H521 0.966 no
C52 H522 0.974 no
C53 C54 1.508(7) yes
C53 H531 0.965 no
C53 H532 0.969 no
C54 C55 1.334(7) yes
C54 H541 0.938 no
C91 C92 1.596(17) yes
C91 H911 0.964 no
C91 H912 0.969 no
C91 H913 0.979 no
C92 O93 1.430(11) yes
C92 H921 0.973 no
C92 H922 0.978 no
O93 C94 1.286(12) yes
C94 C95 1.428(12) yes
C94 O96 1.317(19) yes
C94 O97 1.30(2) yes
C95 H951 0.975 no
C95 H952 0.967 no
C95 H953 0.964 no
O96 O97 1.09(3) yes

loop_
_geom_hbond_atom_site_label_D
_geom_hbond_atom_site_label_H
_geom_hbond_atom_site_label_A
_geom_hbond_site_symmetry_A
_geom_hbond_angle_DHA
_geom_hbond_distance_DH
_geom_hbond_distance_HA
_geom_hbond_distance_DA
_geom_hbond_publ_flag
O8 H81 N12 . 146 0.82 2.03 2.740(8) yes
O35 H351 O8 2_556 157 0.85 2.23 3.026(8) yes
N12 H121 O34 1_455 175 0.87 2.48 3.346(8) yes
O5 H51 O34 2_456 165 0.88 1.99 2.847(8) yes
N42 H421 O38 . 131 0.85 2.22 2.843(8) yes
O38 H381 O4 . 173 0.82 2.01 2.820(8) yes
